data_7239190
loop_
_publ_author_name
'Tang, Yun-Yu'
'Ding, Cai-Xia'
'Ng, Seik-Weng'
'Xie, Yong-Shu'

_publ_section_title
;
 Syntheses, structures and photoluminescence of Zn(ii), Ag(i), Cu(i) and
 Co(ii) coordination polymers of a tetrapyridyl ligand
;
_journal_issue 39
_journal_name_full 'RSC Advances'
_journal_page_first 18134
_journal_paper_doi 10.1039/c3ra43405b
_journal_volume 3
_journal_year 2013
_chemical_formula_sum 'C52 H44 Ag4 N24 O2'
_chemical_formula_weight 1468.59
_space_group_IT_number 11
_space_group_name_Hall '-P 2yb'
_space_group_name_H-M_alt 'P 1 21/m 1'
_symmetry_cell_setting monoclinic
_symmetry_space_group_name_H-M 'P 1 21/m 1'
_atom_sites_solution_hydrogens geom
_atom_sites_solution_primary direct
_atom_sites_solution_secondary difmap
_audit_creation_method SHELXL-97
_cell_angle_alpha 90.00
_cell_angle_beta 93.7650(10)
_cell_angle_gamma 90.00
_cell_formula_units_Z 2
_cell_length_a 11.1740(12)
_cell_length_b 15.3189(17)
_cell_length_c 15.2751(15)
_cell_measurement_reflns_used 1812
_cell_measurement_temperature 298(2)
_cell_measurement_theta_max 23.546
_cell_measurement_theta_min 2.563
_cell_volume 2609.0(5)
_computing_cell_refinement 'Bruker SMART'
_computing_data_collection 'Bruker SMART'
_computing_data_reduction 'Bruker SHELXTL'
_computing_molecular_graphics 'Bruker SHELXTL'
_computing_publication_material 'Bruker SHELXTL'
_computing_structure_refinement 'SHELXL-97 (Sheldrick, 1997)'
_computing_structure_solution 'SHELXS-97 (Sheldrick, 1990)'
_diffrn_ambient_temperature 298(2)
_diffrn_measured_fraction_theta_full 0.963
_diffrn_measured_fraction_theta_max 0.963
_diffrn_measurement_device_type 'CCD area detector'
_diffrn_measurement_method 'phi and omega scans'
_diffrn_radiation_monochromator graphite
_diffrn_radiation_source 'fine-focus sealed tube'
_diffrn_radiation_type MoK\a
_diffrn_radiation_wavelength 0.71073
_diffrn_reflns_av_R_equivalents 0.1509
_diffrn_reflns_av_sigmaI/netI 0.1318
_diffrn_reflns_limit_h_max 12
_diffrn_reflns_limit_h_min -12
_diffrn_reflns_limit_k_max 17
_diffrn_reflns_limit_k_min -17
_diffrn_reflns_limit_l_max 17
_diffrn_reflns_limit_l_min -13
_diffrn_reflns_number 12040
_diffrn_reflns_theta_full 24.15
_diffrn_reflns_theta_max 24.15
_diffrn_reflns_theta_min 2.26
_exptl_absorpt_coefficient_mu 1.549
_exptl_absorpt_correction_T_max 0.9128
_exptl_absorpt_correction_T_min 0.5907
_exptl_absorpt_correction_type multi-scan
_exptl_absorpt_process_details sadabs
_exptl_crystal_density_diffrn 1.869
_exptl_crystal_density_method 'not measured'
_exptl_crystal_F_000 1456
_exptl_crystal_size_max 0.38
_exptl_crystal_size_mid 0.11
_exptl_crystal_size_min 0.06
_refine_diff_density_max 3.780
_refine_diff_density_min -1.530
_refine_diff_density_rms 0.323
_refine_ls_extinction_method none
_refine_ls_goodness_of_fit_ref 1.092
_refine_ls_hydrogen_treatment constr
_refine_ls_matrix_type full
_refine_ls_number_parameters 391
_refine_ls_number_reflns 4190
_refine_ls_number_restraints 0
_refine_ls_restrained_S_all 1.092
_refine_ls_R_factor_all 0.1478
_refine_ls_R_factor_gt 0.0899
_refine_ls_shift/su_max 0.001
_refine_ls_shift/su_mean 0.000
_refine_ls_structure_factor_coef Fsqd
_refine_ls_weighting_details 'calc w=1/[\s^2^(Fo^2^)+(0.2000P)^2^+0.0000P] where P=(Fo^2^+2Fc^2^)/3'
_refine_ls_weighting_scheme calc
_refine_ls_wR_factor_gt 0.1994
_refine_ls_wR_factor_ref 0.2375
_reflns_number_gt 2201
_reflns_number_total 4190
_reflns_threshold_expression >2sigma(I)
_cod_data_source_file c3ra43405b.txt
_cod_data_source_block 110504e
_cod_depositor_comments
;
The following automatic conversions were performed:

data item '_symmetry_cell_setting' value 'Monoclinic' was changed to
'monoclinic' in accordance with the
/home/saulius/struct/COD-crude-data/automatic-downloads/DataCite-retrospective/RSC/depositions/lib/dictionaries/cif_core.dic
dictionary named 'cif_core.dic' version 2.4.2 last updated on
2011-04-26.

Automatic conversion script
Id: cif_fix_values 6909 2019-04-08 15:41:33Z antanas 
;
_cod_original_sg_symbol_H-M P2(1)/m
_cod_database_code 7239190

loop_
_symmetry_equiv_pos_as_xyz
'x, y, z'
'-x, y+1/2, -z'
'-x, -y, -z'
'x, -y-1/2, z'

loop_
_atom_site_label
_atom_site_type_symbol
_atom_site_fract_x
_atom_site_fract_y
_atom_site_fract_z
_atom_site_U_iso_or_equiv
_atom_site_adp_type
_atom_site_occupancy
_atom_site_symmetry_multiplicity
_atom_site_calc_flag
_atom_site_refinement_flags
Ag1 Ag 0.12214(14) 0.63553(10) 0.38057(12) 0.0531(7) Uani 1 1 d .
Ag2 Ag 0.64472(13) 0.63572(10) 0.13034(11) 0.0518(7) Uani 1 1 d .
N1 N 0.6215(12) 0.4318(9) 0.3707(9) 0.034(4) Uani 1 1 d .
N2 N 0.2864(14) 0.5576(9) 0.3523(10) 0.040(4) Uani 1 1 d .
N3 N 0.9544(14) 0.5553(10) 0.3954(10) 0.044(4) Uani 1 1 d .
N4 N 0.149(2) 0.7500 0.271(2) 0.051(7) Uani 1 2 d S
N5 N 0.149(2) 0.7500 0.200(3) 0.052(7) Uani 1 2 d S
N6 N 0.137(3) 0.7500 0.122(2) 0.071(9) Uani 1 2 d S
N7 N 0.081(2) 0.7500 0.4729(16) 0.047(6) Uani 1 2 d S
N8 N 0.027(2) 0.7500 0.5334(18) 0.051(6) Uani 1 2 d S
N9 N -0.027(3) 0.7500 0.5926(19) 0.071(8) Uani 1 2 d S
N10 N 0.1450(12) 0.4320(9) 0.1308(9) 0.036(4) Uani 1 1 d .
N11 N 0.4751(13) 0.5536(9) 0.1072(10) 0.039(4) Uani 1 1 d .
N12 N -0.1843(12) 0.5594(8) 0.1481(10) 0.032(3) Uani 1 1 d .
N13 N 0.662(3) 0.7500 0.239(2) 0.060(8) Uani 1 2 d S
N14 N 0.644(2) 0.7500 0.305(3) 0.057(8) Uani 1 2 d S
N15 N 0.617(2) 0.7500 0.3845(19) 0.060(8) Uani 1 2 d S
N16 N 0.600(2) 0.7500 0.0335(16) 0.043(6) Uani 1 2 d S
N17 N 0.526(2) 0.7500 -0.0272(18) 0.049(6) Uani 1 2 d S
N18 N 0.453(3) 0.7500 -0.082(2) 0.071(8) Uani 1 2 d S
O1 O 0.715(2) 0.7500 0.5640(15) 0.074(7) Uani 1 2 d S
H1C H 0.7917 0.7500 0.5685 0.089 Uiso 1 2 d SR
H1D H 0.6924 0.7500 0.5098 0.089 Uiso 1 2 d SR
O2 O 0.197(2) 0.7500 0.9419(18) 0.091(8) Uani 1 2 d S
H2C H 0.1822 0.7500 0.9959 0.110 Uiso 1 2 d SR
H2D H 0.2721 0.7500 0.9382 0.110 Uiso 1 2 d SR
C1 C 0.6207(15) 0.3395(12) 0.3702(11) 0.035(4) Uani 1 1 d .
C2 C 0.6390(16) 0.2946(11) 0.4459(12) 0.040(5) Uani 1 1 d .
H2 H 0.6517 0.3246 0.4986 0.048 Uiso 1 1 calc R
C3 C 0.5953(16) 0.2941(11) 0.2933(12) 0.039(4) Uani 1 1 d .
H3 H 0.5781 0.3243 0.2412 0.046 Uiso 1 1 calc R
C4 C 0.3058(17) 0.4775(12) 0.3859(12) 0.041(5) Uani 1 1 d .
H4 H 0.2414 0.4509 0.4108 0.049 Uiso 1 1 calc R
C5 C 0.4071(16) 0.4324(12) 0.3872(12) 0.038(4) Uani 1 1 d .
H5 H 0.4078 0.3734 0.4016 0.045 Uiso 1 1 calc R
C6 C 0.5129(16) 0.4742(11) 0.3669(12) 0.037(5) Uani 1 1 d .
C7 C 0.4935(15) 0.5575(10) 0.3299(11) 0.034(4) Uani 1 1 d .
H7 H 0.5574 0.5872 0.3077 0.041 Uiso 1 1 calc R
C8 C 0.3870(16) 0.5941(11) 0.3260(12) 0.039(4) Uani 1 1 d .
H8 H 0.3808 0.6502 0.3029 0.047 Uiso 1 1 calc R
C9 C 0.9341(18) 0.4701(13) 0.3685(13) 0.046(5) Uani 1 1 d .
H9 H 1.0013 0.4391 0.3535 0.055 Uiso 1 1 calc R
C10 C 0.8333(16) 0.4282(12) 0.3616(12) 0.039(5) Uani 1 1 d .
H10 H 0.8323 0.3694 0.3466 0.046 Uiso 1 1 calc R
C11 C 0.7265(16) 0.4708(12) 0.3766(11) 0.035(4) Uani 1 1 d .
C12 C 0.7476(17) 0.5593(12) 0.4078(13) 0.042(5) Uani 1 1 d .
H12 H 0.6835 0.5916 0.4265 0.051 Uiso 1 1 calc R
C13 C 0.8556(17) 0.5957(13) 0.4105(13) 0.045(5) Uani 1 1 d .
H13 H 0.8610 0.6547 0.4243 0.054 Uiso 1 1 calc R
C14 C 0.1399(15) 0.3395(11) 0.1311(12) 0.036(5) Uani 1 1 d .
C15 C 0.1314(16) 0.2942(11) 0.2084(13) 0.044(5) Uani 1 1 d .
H15 H 0.1256 0.3245 0.2607 0.052 Uiso 1 1 calc R
C16 C 0.1554(16) 0.2951(11) 0.0532(13) 0.041(5) Uani 1 1 d .
H16 H 0.1656 0.3258 0.0017 0.050 Uiso 1 1 calc R
C17 C 0.4647(16) 0.4704(11) 0.1285(12) 0.038(5) Uani 1 1 d .
H17 H 0.5352 0.4387 0.1388 0.046 Uiso 1 1 calc R
C18 C 0.3593(15) 0.4271(11) 0.1365(11) 0.035(4) Uani 1 1 d .
H18 H 0.3584 0.3681 0.1505 0.042 Uiso 1 1 calc R
C19 C 0.2547(16) 0.4735(11) 0.1233(12) 0.036(5) Uani 1 1 d .
C20 C 0.2633(17) 0.5587(11) 0.0969(12) 0.040(5) Uani 1 1 d .
H20 H 0.1947 0.5915 0.0829 0.048 Uiso 1 1 calc R
C21 C 0.3750(16) 0.5944(12) 0.0915(13) 0.041(5) Uani 1 1 d .
H21 H 0.3789 0.6527 0.0751 0.050 Uiso 1 1 calc R
C22 C -0.0828(15) 0.5975(12) 0.1752(12) 0.039(5) Uani 1 1 d .
H22 H -0.0848 0.6538 0.1979 0.047 Uiso 1 1 calc R
C23 C 0.0240(16) 0.5572(10) 0.1710(12) 0.036(4) Uani 1 1 d .
H23 H 0.0928 0.5847 0.1949 0.043 Uiso 1 1 calc R
C24 C 0.0344(16) 0.4766(11) 0.1325(12) 0.036(5) Uani 1 1 d .
C25 C -0.0677(15) 0.4348(11) 0.1097(12) 0.037(4) Uani 1 1 d .
H25 H -0.0673 0.3774 0.0898 0.044 Uiso 1 1 calc R
C26 C -0.1737(17) 0.4795(11) 0.1164(12) 0.040(5) Uani 1 1 d .
H26 H -0.2440 0.4511 0.0970 0.048 Uiso 1 1 calc R

loop_
_atom_site_aniso_label
_atom_site_aniso_U_11
_atom_site_aniso_U_22
_atom_site_aniso_U_33
_atom_site_aniso_U_23
_atom_site_aniso_U_13
_atom_site_aniso_U_12
Ag1 0.0380(11) 0.0343(10) 0.0885(14) -0.0047(7) 0.0151(9) 0.0002(7)
Ag2 0.0300(10) 0.0344(10) 0.0906(14) 0.0040(7) 0.0011(8) 0.0025(6)
N1 0.029(9) 0.022(8) 0.052(10) -0.001(6) 0.006(7) -0.003(6)
N2 0.040(10) 0.022(8) 0.058(11) -0.006(7) 0.003(8) -0.002(7)
N3 0.037(10) 0.032(10) 0.064(11) -0.002(8) 0.006(8) 0.008(8)
N4 0.062(18) 0.025(13) 0.067(19) 0.000 0.008(15) 0.000
N5 0.063(18) 0.023(13) 0.07(2) 0.000 0.007(17) 0.000
N6 0.07(2) 0.042(17) 0.10(3) 0.000 0.003(19) 0.000
N7 0.058(16) 0.030(13) 0.057(17) 0.000 0.021(13) 0.000
N8 0.065(18) 0.030(14) 0.057(19) 0.000 0.008(14) 0.000
N9 0.09(2) 0.052(18) 0.07(2) 0.000 0.033(17) 0.000
N10 0.028(9) 0.014(8) 0.066(11) -0.004(6) 0.006(7) -0.007(6)
N11 0.031(9) 0.021(8) 0.066(11) 0.003(7) 0.003(7) -0.004(7)
N12 0.023(8) 0.015(7) 0.059(10) -0.001(6) 0.004(7) -0.004(6)
N13 0.08(2) 0.025(13) 0.07(2) 0.000 -0.008(17) 0.000
N14 0.068(19) 0.025(14) 0.08(2) 0.000 -0.002(18) 0.000
N15 0.09(2) 0.012(12) 0.08(2) 0.000 0.012(16) 0.000
N16 0.036(14) 0.025(12) 0.068(17) 0.000 0.001(12) 0.000
N17 0.048(16) 0.029(13) 0.069(19) 0.000 0.006(14) 0.000
N18 0.06(2) 0.07(2) 0.08(2) 0.000 -0.022(16) 0.000
O1 0.082(18) 0.050(14) 0.091(18) 0.000 0.010(13) 0.000
O2 0.09(2) 0.057(16) 0.12(2) 0.000 0.003(16) 0.000
C1 0.031(11) 0.022(10) 0.051(13) -0.004(8) 0.008(9) 0.011(7)
C2 0.041(11) 0.026(9) 0.053(13) 0.000(8) 0.004(9) 0.001(8)
C3 0.042(11) 0.023(9) 0.051(12) 0.000(8) 0.001(9) 0.002(8)
C4 0.035(11) 0.029(11) 0.058(13) 0.003(8) 0.004(9) -0.006(9)
C5 0.037(11) 0.021(9) 0.056(13) -0.001(8) 0.003(9) 0.001(8)
C6 0.037(12) 0.021(10) 0.054(13) -0.002(8) -0.001(9) -0.002(8)
C7 0.034(11) 0.013(9) 0.055(12) -0.004(7) 0.004(8) 0.003(8)
C8 0.042(12) 0.016(9) 0.060(13) 0.002(8) 0.005(9) 0.004(9)
C9 0.039(12) 0.033(12) 0.065(14) -0.007(9) 0.010(10) 0.003(9)
C10 0.035(11) 0.025(10) 0.056(13) -0.005(8) 0.011(9) 0.003(9)
C11 0.036(11) 0.019(10) 0.050(12) 0.000(7) 0.004(9) 0.001(8)
C12 0.039(12) 0.027(10) 0.062(13) -0.006(9) 0.004(9) 0.001(9)
C13 0.043(13) 0.030(11) 0.063(14) -0.003(9) 0.014(9) -0.004(10)
C14 0.029(10) 0.018(9) 0.063(13) -0.003(8) 0.010(9) -0.010(7)
C15 0.046(12) 0.025(9) 0.060(13) -0.004(9) 0.006(9) -0.003(8)
C16 0.043(11) 0.021(9) 0.060(13) 0.002(8) 0.005(9) -0.004(8)
C17 0.030(11) 0.018(10) 0.066(14) 0.001(8) 0.003(9) -0.001(8)
C18 0.031(10) 0.015(9) 0.059(13) 0.004(7) 0.010(9) -0.004(8)
C19 0.033(11) 0.015(9) 0.060(13) -0.002(8) 0.011(9) -0.004(8)
C20 0.038(11) 0.019(9) 0.063(13) 0.005(8) 0.006(9) -0.001(8)
C21 0.036(12) 0.019(9) 0.068(14) 0.007(9) -0.002(9) -0.007(9)
C22 0.037(12) 0.020(9) 0.059(13) -0.004(8) 0.005(9) 0.005(9)
C23 0.032(11) 0.016(9) 0.061(13) -0.002(8) 0.009(9) -0.004(8)
C24 0.034(11) 0.015(10) 0.059(13) 0.005(8) 0.007(9) -0.001(8)
C25 0.031(11) 0.017(9) 0.063(13) -0.003(8) 0.007(9) -0.003(8)
C26 0.031(11) 0.022(10) 0.067(14) -0.008(8) 0.001(9) 0.000(8)

loop_
_atom_type_symbol
_atom_type_description
_atom_type_scat_dispersion_real
_atom_type_scat_dispersion_imag
_atom_type_scat_source
C C 0.0033 0.0016 'International Tables Vol C Tables 4.2.6.8 and 6.1.1.4'
H H 0.0000 0.0000 'International Tables Vol C Tables 4.2.6.8 and 6.1.1.4'
N N 0.0061 0.0033 'International Tables Vol C Tables 4.2.6.8 and 6.1.1.4'
O O 0.0106 0.0060 'International Tables Vol C Tables 4.2.6.8 and 6.1.1.4'
Ag Ag -0.8971 1.1015 'International Tables Vol C Tables 4.2.6.8 and 6.1.1.4'

loop_
_geom_angle_atom_site_label_1
_geom_angle_atom_site_label_2
_geom_angle_atom_site_label_3
_geom_angle
_geom_angle_site_symmetry_1
_geom_angle_site_symmetry_3
N2 Ag1 N3 114.9(6) . 1_455
N2 Ag1 N7 135.6(7) . .
N3 Ag1 N7 98.7(7) 1_455 .
N2 Ag1 N4 96.4(7) . .
N3 Ag1 N4 126.4(7) 1_455 .
N7 Ag1 N4 85.0(7) . .
N12 Ag2 N11 115.0(5) 1_655 .
N12 Ag2 N16 127.9(7) 1_655 .
N11 Ag2 N16 100.2(6) . .
N12 Ag2 N13 105.4(7) 1_655 .
N11 Ag2 N13 122.3(8) . .
N16 Ag2 N13 84.1(7) . .
C11 N1 C6 124.8(16) . .
C11 N1 C1 117.3(15) . .
C6 N1 C1 117.9(14) . .
C8 N2 C4 112.2(16) . .
C8 N2 Ag1 123.1(11) . .
C4 N2 Ag1 121.6(13) . .
C13 N3 C9 112.2(17) . .
C13 N3 Ag1 118.5(13) . 1_655
C9 N3 Ag1 127.1(13) . 1_655
N5 N4 Ag1 133.6(6) . 4_575
N5 N4 Ag1 133.6(6) . .
Ag1 N4 Ag1 91.1(10) 4_575 .
N4 N5 N6 173(3) . .
N8 N7 Ag1 129.3(7) . .
N8 N7 Ag1 129.3(7) . 4_575
Ag1 N7 Ag1 98.5(9) . 4_575
N9 N8 N7 179(4) . .
C19 N10 C24 123.8(15) . .
C19 N10 C14 119.5(14) . .
C24 N10 C14 116.6(13) . .
C21 N11 C17 115.1(16) . .
C21 N11 Ag2 117.6(12) . .
C17 N11 Ag2 125.3(12) . .
C22 N12 C26 115.3(15) . .
C22 N12 Ag2 121.1(11) . 1_455
C26 N12 Ag2 122.3(12) . 1_455
N14 N13 Ag2 131.1(10) . .
N14 N13 Ag2 131.1(10) . 4_575
Ag2 N13 Ag2 92.9(11) . 4_575
N13 N14 N15 177(4) . .
N17 N16 Ag2 126.7(8) . 4_575
N17 N16 Ag2 126.7(8) . .
Ag2 N16 Ag2 97.7(9) 4_575 .
N18 N17 N16 177(3) . .
H1C O1 H1D 108.5 . .
H2C O2 H2D 108.5 . .
C2 C1 C3 118.9(18) . .
C2 C1 N1 120.3(16) . .
C3 C1 N1 120.7(16) . .
C1 C2 C2 120.7(11) . 4_565
C1 C2 H2 119.6 . .
C2 C2 H2 119.6 4_565 .
C3 C3 C1 120.3(11) 4_565 .
C3 C3 H3 119.8 4_565 .
C1 C3 H3 119.8 . .
C5 C4 N2 126.8(19) . .
C5 C4 H4 116.6 . .
N2 C4 H4 116.6 . .
C4 C5 C6 119.4(18) . .
C4 C5 H5 120.3 . .
C6 C5 H5 120.3 . .
N1 C6 C5 122.1(16) . .
N1 C6 C7 123.9(17) . .
C5 C6 C7 113.3(17) . .
C8 C7 C6 121.4(18) . .
C8 C7 H7 119.3 . .
C6 C7 H7 119.3 . .
C7 C8 N2 125.7(17) . .
C7 C8 H8 117.2 . .
N2 C8 H8 117.2 . .
C10 C9 N3 128.1(19) . .
C10 C9 H9 115.9 . .
N3 C9 H9 115.9 . .
C9 C10 C11 120.3(19) . .
C9 C10 H10 119.8 . .
C11 C10 H10 119.8 . .
N1 C11 C10 123.2(17) . .
N1 C11 C12 124.8(17) . .
C10 C11 C12 111.7(17) . .
C13 C12 C11 122.0(19) . .
C13 C12 H12 119.0 . .
C11 C12 H12 119.0 . .
N3 C13 C12 125(2) . .
N3 C13 H13 117.4 . .
C12 C13 H13 117.4 . .
C15 C14 C16 120.5(17) . .
C15 C14 N10 120.6(16) . .
C16 C14 N10 118.6(16) . .
C15 C15 C14 120.2(11) 4_565 .
C15 C15 H15 119.9 4_565 .
C14 C15 H15 119.9 . .
C16 C16 C14 119.2(10) 4_565 .
C16 C16 H16 120.4 4_565 .
C14 C16 H16 120.4 . .
N11 C17 C18 125.5(17) . .
N11 C17 H17 117.3 . .
C18 C17 H17 117.3 . .
C17 C18 C19 117.9(17) . .
C17 C18 H18 121.0 . .
C19 C18 H18 121.0 . .
C20 C19 C18 117.4(17) . .
C20 C19 N10 122.5(17) . .
C18 C19 N10 119.9(16) . .
C21 C20 C19 118.6(18) . .
C21 C20 H20 120.7 . .
C19 C20 H20 120.7 . .
N11 C21 C20 125.3(18) . .
N11 C21 H21 117.4 . .
C20 C21 H21 117.4 . .
N12 C22 C23 121.9(17) . .
N12 C22 H22 119.1 . .
C23 C22 H22 119.1 . .
C22 C23 C24 122.1(17) . .
C22 C23 H23 119.0 . .
C24 C23 H23 119.0 . .
C25 C24 C23 116.6(17) . .
C25 C24 N10 119.7(16) . .
C23 C24 N10 122.7(16) . .
C24 C25 C26 117.7(17) . .
C24 C25 H25 121.1 . .
C26 C25 H25 121.1 . .
N12 C26 C25 125.8(17) . .
N12 C26 H26 117.1 . .
C25 C26 H26 117.1 . .

loop_
_geom_bond_atom_site_label_1
_geom_bond_atom_site_label_2
_geom_bond_distance
_geom_bond_site_symmetry_2
Ag1 N2 2.255(15) .
Ag1 N3 2.265(16) 1_455
Ag1 N7 2.316(16) .
Ag1 N4 2.46(2) .
Ag2 N12 2.241(14) 1_655
Ag2 N11 2.283(14) .
Ag2 N16 2.324(16) .
Ag2 N13 2.42(2) .
N1 C11 1.31(2) .
N1 C6 1.37(2) .
N1 C1 1.41(2) .
N2 C8 1.34(2) .
N2 C4 1.34(2) .
N3 C13 1.30(2) .
N3 C9 1.38(2) .
N3 Ag1 2.265(16) 1_655
N4 N5 1.08(3) .
N4 Ag1 2.46(2) 4_575
N5 N6 1.19(4) .
N7 N8 1.13(3) .
N7 Ag1 2.316(16) 4_575
N8 N9 1.12(3) .
N10 C19 1.39(2) .
N10 C24 1.41(2) .
N10 C14 1.42(2) .
N11 C21 1.29(2) .
N11 C17 1.32(2) .
N12 C22 1.32(2) .
N12 C26 1.32(2) .
N12 Ag2 2.241(13) 1_455
N13 N14 1.03(4) .
N13 Ag2 2.42(2) 4_575
N14 N15 1.27(4) .
N16 N17 1.20(3) .
N16 Ag2 2.324(16) 4_575
N17 N18 1.14(3) .
O1 H1C 0.8501 .
O1 H1D 0.8500 .
O2 H2C 0.8501 .
O2 H2D 0.8500 .
C1 C2 1.35(2) .
C1 C3 1.38(2) .
C2 C2 1.37(3) 4_565
C2 H2 0.9300 .
C3 C3 1.35(3) 4_565
C3 H3 0.9300 .
C4 C5 1.33(3) .
C4 H4 0.9300 .
C5 C6 1.40(2) .
C5 H5 0.9300 .
C6 C7 1.41(2) .
C7 C8 1.31(2) .
C7 H7 0.9300 .
C8 H8 0.9300 .
C9 C10 1.30(3) .
C9 H9 0.9300 .
C10 C11 1.39(2) .
C10 H10 0.9300 .
C11 C12 1.45(2) .
C12 C13 1.33(3) .
C12 H12 0.9300 .
C13 H13 0.9300 .
C14 C15 1.38(2) .
C14 C16 1.39(2) .
C15 C15 1.35(3) 4_565
C15 H15 0.9300 .
C16 C16 1.38(3) 4_565
C16 H16 0.9300 .
C17 C18 1.36(2) .
C17 H17 0.9300 .
C18 C19 1.37(2) .
C18 H18 0.9300 .
C19 C20 1.37(2) .
C20 C21 1.37(2) .
C20 H20 0.9300 .
C21 H21 0.9300 .
C22 C23 1.35(2) .
C22 H22 0.9300 .
C23 C24 1.37(2) .
C23 H23 0.9300 .
C24 C25 1.33(2) .
C25 C26 1.38(2) .
C25 H25 0.9300 .
C26 H26 0.9300 .

loop_
_geom_torsion_atom_site_label_1
_geom_torsion_atom_site_label_2
_geom_torsion_atom_site_label_3
_geom_torsion_atom_site_label_4
_geom_torsion
_geom_torsion_site_symmetry_1
_geom_torsion_site_symmetry_4
N3 Ag1 N2 C8 167.5(14) 1_455 .
N7 Ag1 N2 C8 -57.1(17) . .
N4 Ag1 N2 C8 32.2(15) . .
N3 Ag1 N2 C4 -33.9(15) 1_455 .
N7 Ag1 N2 C4 101.5(15) . .
N4 Ag1 N2 C4 -169.2(15) . .
N2 Ag1 N4 N5 63(3) . .
N3 Ag1 N4 N5 -64(3) 1_455 .
N7 Ag1 N4 N5 -161(3) . .
N2 Ag1 N4 Ag1 -130.3(7) . 4_575
N3 Ag1 N4 Ag1 102.2(8) 1_455 4_575
N7 Ag1 N4 Ag1 5.1(8) . 4_575
Ag1 N4 N5 N6 -81(3) 4_575 .
Ag1 N4 N5 N6 81(3) . .
N2 Ag1 N7 N8 -110(3) . .
N3 Ag1 N7 N8 30(3) 1_455 .
N4 Ag1 N7 N8 156(3) . .
N2 Ag1 N7 Ag1 88.5(11) . 4_575
N3 Ag1 N7 Ag1 -131.6(8) 1_455 4_575
N4 Ag1 N7 Ag1 -5.4(9) . 4_575
Ag1 N7 N8 N9 -78(3) . .
Ag1 N7 N8 N9 78(2) 4_575 .
N12 Ag2 N11 C21 -176.0(14) 1_655 .
N16 Ag2 N11 C21 -35.4(16) . .
N13 Ag2 N11 C21 54.0(17) . .
N12 Ag2 N11 C17 21.0(17) 1_655 .
N16 Ag2 N11 C17 161.6(15) . .
N13 Ag2 N11 C17 -109.0(16) . .
N12 Ag2 N13 N14 -84(4) 1_655 .
N11 Ag2 N13 N14 50(4) . .
N16 Ag2 N13 N14 148(4) . .
N12 Ag2 N13 Ag2 119.7(8) 1_655 4_575
N11 Ag2 N13 Ag2 -106.4(9) . 4_575
N16 Ag2 N13 Ag2 -8.0(9) . 4_575
Ag2 N13 N14 N15 -74(3) . .
Ag2 N13 N14 N15 74(3) 4_575 .
N12 Ag2 N16 N17 115(2) 1_655 .
N11 Ag2 N16 N17 -18(2) . .
N13 Ag2 N16 N17 -140(2) . .
N12 Ag2 N16 Ag2 -96.6(8) 1_655 4_575
N11 Ag2 N16 Ag2 130.2(7) . 4_575
N13 Ag2 N16 Ag2 8.4(9) . 4_575
Ag2 N16 N17 N18 -70.0(17) 4_575 .
Ag2 N16 N17 N18 70.0(17) . .
C11 N1 C1 C2 79(2) . .
C6 N1 C1 C2 -99.4(19) . .
C11 N1 C1 C3 -104.1(19) . .
C6 N1 C1 C3 77(2) . .
C3 C1 C2 C2 3.6(19) . 4_565
N1 C1 C2 C2 -179.7(10) . 4_565
C2 C1 C3 C3 -3.6(19) . 4_565
N1 C1 C3 C3 179.7(10) . 4_565
C8 N2 C4 C5 -6(3) . .
Ag1 N2 C4 C5 -167.0(15) . .
N2 C4 C5 C6 12(3) . .
C11 N1 C6 C5 -160.2(17) . .
C1 N1 C6 C5 18(2) . .
C11 N1 C6 C7 30(3) . .
C1 N1 C6 C7 -151.2(17) . .
C4 C5 C6 N1 177.2(16) . .
C4 C5 C6 C7 -12(3) . .
N1 C6 C7 C8 178.3(17) . .
C5 C6 C7 C8 8(3) . .
C6 C7 C8 N2 -3(3) . .
C4 N2 C8 C7 1(3) . .
Ag1 N2 C8 C7 161.5(15) . .
C13 N3 C9 C10 -4(3) . .
Ag1 N3 C9 C10 -166.3(16) 1_655 .
N3 C9 C10 C11 5(3) . .
C6 N1 C11 C10 -165.8(17) . .
C1 N1 C11 C10 16(3) . .
C6 N1 C11 C12 21(3) . .
C1 N1 C11 C12 -157.7(17) . .
C9 C10 C11 N1 -179.9(18) . .
C9 C10 C11 C12 -6(3) . .
N1 C11 C12 C13 -178.6(18) . .
C10 C11 C12 C13 7(3) . .
C9 N3 C13 C12 5(3) . .
Ag1 N3 C13 C12 169.4(16) 1_655 .
C11 C12 C13 N3 -8(3) . .
C19 N10 C14 C15 102(2) . .
C24 N10 C14 C15 -82(2) . .
C19 N10 C14 C16 -71(2) . .
C24 N10 C14 C16 104.4(19) . .
C16 C14 C15 C15 -4(2) . 4_565
N10 C14 C15 C15 -177.4(10) . 4_565
C15 C14 C16 C16 4(2) . 4_565
N10 C14 C16 C16 177.5(10) . 4_565
C21 N11 C17 C18 -2(3) . .
Ag2 N11 C17 C18 161.8(14) . .
N11 C17 C18 C19 -1(3) . .
C17 C18 C19 C20 5(3) . .
C17 C18 C19 N10 180.0(15) . .
C24 N10 C19 C20 -15(3) . .
C14 N10 C19 C20 160.2(18) . .
C24 N10 C19 C18 169.4(16) . .
C14 N10 C19 C18 -15(2) . .
C18 C19 C20 C21 -5(3) . .
N10 C19 C20 C21 179.9(17) . .
C17 N11 C21 C20 1(3) . .
Ag2 N11 C21 C20 -163.4(15) . .
C19 C20 C21 N11 2(3) . .
C26 N12 C22 C23 0(3) . .
Ag2 N12 C22 C23 -167.6(13) 1_455 .
N12 C22 C23 C24 5(3) . .
C22 C23 C24 C25 -9(3) . .
C22 C23 C24 N10 -177.3(17) . .
C19 N10 C24 C25 156.9(17) . .
C14 N10 C24 C25 -19(2) . .
C19 N10 C24 C23 -35(3) . .
C14 N10 C24 C23 149.6(17) . .
C23 C24 C25 C26 8(3) . .
N10 C24 C25 C26 176.9(15) . .
C22 N12 C26 C25 0(3) . .
Ag2 N12 C26 C25 166.9(14) 1_455 .
C24 C25 C26 N12 -4(3) . .
